data_4507673
loop_
_publ_author_name
'Kelley, Steven P.'
'Narita, Asako'
'Holbrey, John D.'
'Green, Keith D.'
'Reichert, W. Matthew'
'Rogers, Robin D.'

_publ_section_title
;
 Understanding the Effects of Ionicity in Salts, Solvates, Co-Crystals,
 Ionic Co-Crystals, and Ionic Liquids, Rather than Nomenclature, Is
 Critical to Understanding Their Behavior
;
_journal_issue 3
_journal_name_full 'Crystal Growth &amp; Design'
_journal_page_first 965
_journal_paper_doi 10.1021/cg4000439
_journal_volume 13
_journal_year 2013
_chemical_formula_sum 'C20 H22 N2 O6'
_chemical_formula_weight 386.40
_chemical_name_systematic
; 
 ? 
;
_space_group_IT_number 14
_symmetry_cell_setting monoclinic
_symmetry_space_group_name_Hall '-P 2ybc'
_symmetry_space_group_name_H-M 'P 1 21/c 1'
_atom_sites_solution_hydrogens geom
_atom_sites_solution_primary direct
_atom_sites_solution_secondary difmap
_audit_creation_method SHELXL-97
_cell_angle_alpha 90.00
_cell_angle_beta 105.785(6)
_cell_angle_gamma 90.00
_cell_formula_units_Z 4
_cell_length_a 9.782(3)
_cell_length_b 14.397(5)
_cell_length_c 13.986(5)
_cell_measurement_temperature 173(2)
_cell_volume 1895.4(11)
_computing_cell_refinement 'Bruker SAINT'
_computing_data_collection 'Bruker SMART'
_computing_data_reduction 'Bruker SAINT'
_computing_molecular_graphics 'Bruker SHELXTL'
_computing_publication_material 'Bruker SHELXTL'
_computing_structure_refinement 'SHELXL-97 (Sheldrick, 2008)'
_computing_structure_solution 'SHELXS-97 (Sheldrick, 2008)'
_diffrn_ambient_temperature 173(2)
_diffrn_measured_fraction_theta_full 0.993
_diffrn_measured_fraction_theta_max 0.993
_diffrn_measurement_device_type 'Bruker SMART APEX CCD'
_diffrn_measurement_method '\f and \w scans'
_diffrn_radiation_monochromator graphite
_diffrn_radiation_source 'fine-focus sealed tube'
_diffrn_radiation_type MoK\a
_diffrn_radiation_wavelength 0.71073
_diffrn_reflns_av_R_equivalents 0.0445
_diffrn_reflns_av_sigmaI/netI 0.0286
_diffrn_reflns_limit_h_max 10
_diffrn_reflns_limit_h_min -10
_diffrn_reflns_limit_k_max 15
_diffrn_reflns_limit_k_min -14
_diffrn_reflns_limit_l_max 15
_diffrn_reflns_limit_l_min -15
_diffrn_reflns_number 8384
_diffrn_reflns_theta_full 23.34
_diffrn_reflns_theta_max 23.34
_diffrn_reflns_theta_min 2.07
_exptl_absorpt_coefficient_mu 0.101
_exptl_absorpt_correction_T_max 0.9880
_exptl_absorpt_correction_T_min 0.8972
_exptl_absorpt_correction_type multi-scan
_exptl_absorpt_process_details 'SHELX SADABS'
_exptl_crystal_colour colorless
_exptl_crystal_density_diffrn 1.354
_exptl_crystal_density_meas 0
_exptl_crystal_density_method 'not measured'
_exptl_crystal_description platelet
_exptl_crystal_F_000 816
_exptl_crystal_size_max 0.55
_exptl_crystal_size_mid 0.43
_exptl_crystal_size_min 0.06
_refine_diff_density_max 0.272
_refine_diff_density_min -0.260
_refine_diff_density_rms 0.052
_refine_ls_extinction_method none
_refine_ls_goodness_of_fit_ref 1.037
_refine_ls_hydrogen_treatment mixed
_refine_ls_matrix_type fullcycle
_refine_ls_number_parameters 318
_refine_ls_number_reflns 2721
_refine_ls_number_restraints 0
_refine_ls_restrained_S_all 1.037
_refine_ls_R_factor_all 0.0552
_refine_ls_R_factor_gt 0.0447
_refine_ls_shift/su_max 0.008
_refine_ls_shift/su_mean 0.000
_refine_ls_structure_factor_coef Fsqd
_refine_ls_weighting_details 'calc w=1/[\s^2^(Fo^2^)+(0.0771P)^2^+0.5923P] where P=(Fo^2^+2Fc^2^)/3'
_refine_ls_weighting_scheme calc
_refine_ls_wR_factor_gt 0.1202
_refine_ls_wR_factor_ref 0.1274
_reflns_number_gt 2258
_reflns_number_total 2721
_reflns_threshold_expression >2sigma(I)
_cod_data_source_file cg4000439_si_002.cif
_cod_data_source_block TmimH(Sal)2
_cod_depositor_comments
;
The following automatic conversions were performed:

'_symmetry_cell_setting' value 'Monoclinic' changed to 'monoclinic'
according to /home/saulius/struct/CIF-dictionaries/cif_core.dic
dictionary named 'cif_core.dic' version 2.4.2 from 2011-04-26.

Automatic conversion script
Id: cif_fix_values 1891 2012-01-12 08:04:46Z andrius 
;
_cod_original_cell_volume 1895.5(11)
_cod_original_sg_symbol_H-M P2(1)/c
_cod_database_code 4507673

loop_
_symmetry_equiv_pos_as_xyz
'x, y, z'
'-x, y+1/2, -z+1/2'
'-x, -y, -z'
'x, -y-1/2, z-1/2'

loop_
_atom_site_label
_atom_site_type_symbol
_atom_site_fract_x
_atom_site_fract_y
_atom_site_fract_z
_atom_site_U_iso_or_equiv
_atom_site_adp_type
_atom_site_occupancy
_atom_site_symmetry_multiplicity
_atom_site_calc_flag
_atom_site_refinement_flags
_atom_site_disorder_assembly
_atom_site_disorder_group
N1 N 0.3467(3) 0.15367(15) 0.08236(18) 0.0311(6) Uani 0.70 1 d P A 1
N3 N 0.2584(2) 0.29083(16) 0.05712(17) 0.0302(6) Uani 0.70 1 d P A 1
C2 C 0.3816(3) 0.2451(2) 0.0893(2) 0.0336(7) Uani 0.70 1 d P A 1
C4 C 0.1487(3) 0.2291(2) 0.0318(2) 0.0354(7) Uani 0.70 1 d P A 1
H4A H 0.0508 0.2442 0.0079 0.042 Uiso 0.70 1 calc PR A 1
C5 C 0.2032(3) 0.1442(2) 0.0465(2) 0.0369(7) Uani 0.70 1 d P A 1
H5A H 0.1519 0.0875 0.0342 0.044 Uiso 0.70 1 calc PR A 1
C7 C 0.5220(3) 0.2859(2) 0.1252(2) 0.0339(7) Uani 0.70 1 d P A 1
H7A H 0.5939 0.2368 0.1357 0.051 Uiso 0.70 1 calc PR A 1
H7B H 0.5293 0.3181 0.1881 0.051 Uiso 0.70 1 calc PR A 1
H7C H 0.5375 0.3303 0.0760 0.051 Uiso 0.70 1 calc PR A 1
N1' N 0.4118(8) 0.1809(4) 0.0976(5) 0.0424(16) Uani 0.30 1 d P A 2
N3' N 0.3408(7) 0.3228(4) 0.0772(4) 0.0375(14) Uani 0.30 1 d P A 2
C2' C 0.3075(11) 0.2363(5) 0.0702(6) 0.052(2) Uani 0.30 1 d P A 2
C4' C 0.4876(7) 0.3259(5) 0.1155(5) 0.0373(17) Uani 0.30 1 d P A 2
H4'A H 0.5436 0.3808 0.1287 0.045 Uiso 0.30 1 calc PR A 2
C5' C 0.5368(8) 0.2397(6) 0.1307(5) 0.0435(19) Uani 0.30 1 d P A 2
H5'A H 0.6326 0.2205 0.1572 0.052 Uiso 0.30 1 calc PR A 2
C7' C 0.1505(10) 0.2045(8) 0.0281(8) 0.082(3) Uani 0.30 1 d P A 2
H7'A H 0.0868 0.2562 0.0314 0.123 Uiso 0.30 1 calc PR A 2
H7'B H 0.1312 0.1523 0.0675 0.123 Uiso 0.30 1 calc PR A 2
H7'C H 0.1346 0.1850 -0.0412 0.123 Uiso 0.30 1 calc PR A 2
C6 C 0.4442(3) 0.07864(15) 0.1065(2) 0.0556(7) Uani 1 1 d . . .
H6A H 0.5396 0.1018 0.1295 0.083 Uiso 0.70 1 d PR A 1
H6B H 0.4224 0.0421 0.1580 0.083 Uiso 0.70 1 d PR A 1
H6C H 0.4356 0.0408 0.0487 0.083 Uiso 0.70 1 d PR A 1
H6D H 0.3570 0.0445 0.0843 0.083 Uiso 0.30 1 d PR A 2
H6E H 0.5061 0.0628 0.0663 0.083 Uiso 0.30 1 d PR A 2
H6F H 0.4894 0.0633 0.1746 0.083 Uiso 0.30 1 d PR A 2
C8 C 0.2491(3) 0.39597(16) 0.05319(19) 0.0506(6) Uani 1 1 d . . .
H8A H 0.3428 0.4221 0.0747 0.076 Uiso 0.70 1 d PR A 1
H8B H 0.2044 0.4155 -0.0136 0.076 Uiso 0.70 1 d PR A 1
H8C H 0.1939 0.4169 0.0962 0.076 Uiso 0.70 1 d PR A 1
H8D H 0.1537 0.3735 0.0278 0.076 Uiso 0.30 1 d PR A 2
H8E H 0.2558 0.4325 0.1117 0.076 Uiso 0.30 1 d PR A 2
H8F H 0.2738 0.4336 0.0037 0.076 Uiso 0.30 1 d PR A 2
O2A O 0.18241(16) 0.63024(9) 0.31246(11) 0.0400(4) Uani 1 1 d . . .
O1B O 0.33465(16) 0.63715(10) 0.55219(11) 0.0428(4) Uani 1 1 d . . .
O1A O 0.12081(15) 0.57063(10) 0.44226(10) 0.0373(4) Uani 1 1 d . . .
H1A H 0.214(3) 0.6110(17) 0.4936(19) 0.056 Uiso 1 1 d . . .
O2B O 0.25483(16) 0.78065(11) 0.56200(11) 0.0445(4) Uani 1 1 d . . .
O3A O 0.07402(16) 0.56411(9) 0.13715(11) 0.0377(4) Uani 1 1 d . . .
H3A H 0.130(3) 0.5999(18) 0.190(2) 0.057 Uiso 1 1 d . . .
O3B O 0.4349(2) 0.91201(11) 0.61985(14) 0.0581(5) Uani 1 1 d . . .
H3B H 0.341(3) 0.876(2) 0.597(2) 0.087 Uiso 1 1 d . . .
C9A C 0.1145(2) 0.57378(13) 0.34881(15) 0.0300(5) Uani 1 1 d . . .
C9B C 0.3529(2) 0.72230(14) 0.57694(15) 0.0338(5) Uani 1 1 d . . .
C10B C 0.5005(2) 0.75183(13) 0.62471(14) 0.0297(5) Uani 1 1 d . . .
C10A C 0.0213(2) 0.50398(12) 0.28484(15) 0.0274(5) Uani 1 1 d . . .
C11A C 0.0101(2) 0.50037(13) 0.18248(15) 0.0286(5) Uani 1 1 d . . .
C11B C 0.5355(2) 0.84528(14) 0.64253(16) 0.0383(5) Uani 1 1 d . . .
C12A C -0.0669(2) 0.42985(13) 0.12446(15) 0.0316(5) Uani 1 1 d . . .
H12A H -0.0750 0.4278 0.0553 0.038 Uiso 1 1 calc R . .
C12B C 0.6769(3) 0.87167(16) 0.68293(17) 0.0449(6) Uani 1 1 d . . .
H12B H 0.7007 0.9356 0.6930 0.054 Uiso 1 1 calc R . .
C13A C -0.1317(2) 0.36287(14) 0.16724(15) 0.0339(5) Uani 1 1 d . . .
H13A H -0.1814 0.3135 0.1276 0.041 Uiso 1 1 calc R . .
C13B C 0.7809(3) 0.80570(16) 0.70790(16) 0.0439(6) Uani 1 1 d . . .
H13B H 0.8768 0.8241 0.7354 0.053 Uiso 1 1 calc R . .
C14A C -0.1256(2) 0.36643(14) 0.26750(15) 0.0342(5) Uani 1 1 d . . .
H14A H -0.1726 0.3208 0.2961 0.041 Uiso 1 1 calc R . .
C14B C 0.7479(2) 0.71188(16) 0.69355(16) 0.0407(5) Uani 1 1 d . . .
H14B H 0.8205 0.6663 0.7124 0.049 Uiso 1 1 calc R . .
C15A C -0.0503(2) 0.43711(13) 0.32515(15) 0.0297(5) Uani 1 1 d . . .
H15A H -0.0472 0.4403 0.3936 0.036 Uiso 1 1 calc R . .
C15B C 0.6110(2) 0.68601(14) 0.65242(15) 0.0344(5) Uani 1 1 d . . .
H15B H 0.5891 0.6219 0.6420 0.041 Uiso 1 1 calc R . .

loop_
_atom_site_aniso_label
_atom_site_aniso_U_11
_atom_site_aniso_U_22
_atom_site_aniso_U_33
_atom_site_aniso_U_23
_atom_site_aniso_U_13
_atom_site_aniso_U_12
N1 0.0347(15) 0.0276(13) 0.0315(13) -0.0013(10) 0.0100(11) -0.0052(11)
N3 0.0320(14) 0.0276(13) 0.0300(14) -0.0022(10) 0.0065(10) -0.0066(11)
C2 0.0424(19) 0.0348(16) 0.0270(16) -0.0035(13) 0.0153(14) -0.0039(14)
C4 0.0296(17) 0.0479(19) 0.0276(16) -0.0021(13) 0.0061(13) -0.0013(14)
C5 0.042(2) 0.0371(18) 0.0312(17) -0.0047(13) 0.0093(14) -0.0115(14)
C7 0.0300(17) 0.0373(17) 0.0338(17) -0.0012(13) 0.0077(13) 0.0004(13)
N1' 0.069(5) 0.029(3) 0.040(4) 0.003(3) 0.032(3) 0.006(3)
N3' 0.050(4) 0.025(3) 0.040(3) -0.005(3) 0.015(3) 0.007(3)
C2' 0.106(8) 0.031(4) 0.033(4) -0.004(3) 0.044(5) -0.010(5)
C4' 0.030(4) 0.046(4) 0.038(4) 0.000(3) 0.011(3) 0.004(3)
C5' 0.039(4) 0.061(5) 0.033(4) 0.012(4) 0.013(3) 0.019(4)
C7' 0.055(6) 0.093(8) 0.099(8) -0.042(6) 0.025(6) -0.061(6)
C6 0.0784(19) 0.0330(13) 0.0608(17) -0.0012(11) 0.0280(14) 0.0009(12)
C8 0.0568(16) 0.0408(13) 0.0559(16) 0.0000(11) 0.0182(12) 0.0079(12)
O2A 0.0479(10) 0.0305(8) 0.0411(9) -0.0027(6) 0.0111(7) -0.0102(7)
O1B 0.0446(10) 0.0329(9) 0.0456(9) -0.0065(7) 0.0032(7) -0.0049(7)
O1A 0.0382(9) 0.0405(9) 0.0323(9) -0.0068(6) 0.0078(7) -0.0078(7)
O2B 0.0415(9) 0.0417(9) 0.0473(10) 0.0033(7) 0.0068(7) 0.0070(8)
O3A 0.0509(10) 0.0300(8) 0.0346(8) 0.0009(6) 0.0155(7) -0.0091(7)
O3B 0.0595(12) 0.0333(9) 0.0765(13) -0.0002(8) 0.0099(10) 0.0062(8)
C9A 0.0305(11) 0.0240(11) 0.0354(12) 0.0000(9) 0.0088(9) 0.0050(9)
C9B 0.0438(13) 0.0335(12) 0.0255(11) 0.0034(9) 0.0120(9) -0.0006(10)
C10B 0.0394(12) 0.0300(11) 0.0211(10) -0.0009(8) 0.0106(9) -0.0035(9)
C10A 0.0265(11) 0.0230(10) 0.0320(11) 0.0008(8) 0.0070(9) 0.0053(8)
C11A 0.0296(11) 0.0245(10) 0.0323(11) 0.0038(8) 0.0095(9) 0.0041(8)
C11B 0.0521(15) 0.0298(11) 0.0342(12) 0.0011(9) 0.0139(10) 0.0013(10)
C12A 0.0351(12) 0.0306(11) 0.0284(11) -0.0009(9) 0.0077(9) 0.0022(9)
C12B 0.0526(16) 0.0390(13) 0.0443(14) -0.0063(10) 0.0152(11) -0.0155(12)
C13A 0.0312(12) 0.0317(11) 0.0370(12) -0.0049(9) 0.0061(9) -0.0025(9)
C13B 0.0444(14) 0.0514(14) 0.0352(13) -0.0055(11) 0.0098(10) -0.0124(12)
C14A 0.0329(12) 0.0313(11) 0.0385(12) 0.0021(9) 0.0098(10) -0.0058(9)
C14B 0.0395(14) 0.0434(13) 0.0375(13) -0.0013(10) 0.0075(10) 0.0030(11)
C15A 0.0271(11) 0.0321(11) 0.0294(11) 0.0026(9) 0.0067(8) 0.0033(9)
C15B 0.0425(13) 0.0307(11) 0.0304(11) -0.0028(9) 0.0106(10) -0.0040(10)

loop_
_atom_type_symbol
_atom_type_description
_atom_type_scat_dispersion_real
_atom_type_scat_dispersion_imag
_atom_type_scat_source
C C 0.0033 0.0016 'International Tables Vol C Tables 4.2.6.8 and 6.1.1.4'
H H 0.0000 0.0000 'International Tables Vol C Tables 4.2.6.8 and 6.1.1.4'
N N 0.0061 0.0033 'International Tables Vol C Tables 4.2.6.8 and 6.1.1.4'
O O 0.0106 0.0060 'International Tables Vol C Tables 4.2.6.8 and 6.1.1.4'

loop_
_geom_angle_atom_site_label_1
_geom_angle_atom_site_label_2
_geom_angle_atom_site_label_3
_geom_angle
C2 N1 C5 109.7(3)
C2 N1 C6 125.6(2)
C5 N1 C6 124.7(2)
C2 N3 C4 109.8(2)
C2 N3 C8 122.9(2)
C4 N3 C8 127.3(2)
N3 C2 N1 105.5(3)
N3 C2 C7 126.7(3)
N1 C2 C7 127.8(3)
C5 C4 N3 107.8(3)
C4 C5 N1 107.2(3)
C2' N1' C5' 105.6(6)
C2' N1' C6 140.7(7)
C5' N1' C6 113.7(6)
C2' N3' C8 126.4(7)
C2' N3' C4' 106.0(7)
C8 N3' C4' 127.6(5)
N1' C2' N3' 114.8(9)
N1' C2' C7' 124.0(8)
N3' C2' C7' 121.2(9)
C5' C4' N3' 108.8(7)
C4' C5' N1' 104.8(6)
N1 C6 N1' 28.7(3)
N3' C8 N3 36.1(3)
O2A C9A O1A 123.55(19)
O2A C9A C10A 120.39(19)
O1A C9A C10A 116.05(17)
O2B C9B O1B 123.9(2)
O2B C9B C10B 119.54(19)
O1B C9B C10B 116.55(19)
C11B C10B C15B 117.8(2)
C11B C10B C9B 121.38(19)
C15B C10B C9B 120.81(18)
C15A C10A C11A 118.46(18)
C15A C10A C9A 121.14(18)
C11A C10A C9A 120.28(17)
O3A C11A C12A 117.80(18)
O3A C11A C10A 122.07(17)
C12A C11A C10A 120.13(18)
O3B C11B C10B 121.1(2)
O3B C11B C12B 118.7(2)
C10B C11B C12B 120.2(2)
C13A C12A C11A 119.96(19)
C13B C12B C11B 120.1(2)
C12A C13A C14A 120.98(19)
C12B C13B C14B 120.8(2)
C15A C14A C13A 119.13(19)
C15B C14B C13B 119.4(2)
C14A C15A C10A 121.26(19)
C14B C15B C10B 121.7(2)

loop_
_geom_bond_atom_site_label_1
_geom_bond_atom_site_label_2
_geom_bond_distance
N1 C2 1.356(4)
N1 C5 1.363(4)
N1 C6 1.419(3)
N3 C2 1.339(4)
N3 C4 1.364(4)
N3 C8 1.517(3)
C2 C7 1.452(4)
C4 C5 1.327(4)
N1' C2' 1.269(11)
N1' C5' 1.455(10)
N1' C6 1.505(6)
N3' C2' 1.285(9)
N3' C8 1.365(6)
N3' C4' 1.390(9)
C2' C7' 1.556(13)
C4' C5' 1.327(10)
O2A C9A 1.243(2)
O1B C9B 1.273(2)
O1A C9A 1.292(2)
O2B C9B 1.249(3)
O3A C11A 1.360(2)
O3B C11B 1.350(3)
C9A C10A 1.482(3)
C9B C10B 1.479(3)
C10B C11B 1.394(3)
C10B C15B 1.410(3)
C10A C15A 1.397(3)
C10A C11A 1.407(3)
C11A C12A 1.387(3)
C11B C12B 1.397(3)
C12A C13A 1.377(3)
C12B C13B 1.366(3)
C13A C14A 1.388(3)
C13B C14B 1.390(3)
C14A C15A 1.380(3)
C14B C15B 1.358(3)
